data_4303363
loop_
_publ_author_name
'Jian Hu'
'Huan Xu'
'Minh-Hai Nguyen'
'John H. K. Yip'

_publ_section_title
;
Photooxidation of a Platinum-Anthracene Pincer Complex: Formation and
Structures of PtII-Anthrone and -Ketal Complexes
;
_journal_name_full 'Inorganic Chemistry'
_journal_page_first 9684
_journal_page_last 9692
_journal_paper_doi 10.1021/ic900479w
_journal_volume 48
_journal_year 2009
_chemical_formula_sum 'C40 H30 Cl N O2 P2 Pt'
_chemical_formula_weight 849.13
_chemical_name_common A
_chemical_name_systematic
; 
 ? 
;
_space_group_IT_number 61
_symmetry_cell_setting orthorhombic
_symmetry_space_group_name_Hall '-P 2ac 2ab'
_symmetry_space_group_name_H-M 'P b c a'
_atom_sites_solution_hydrogens geom
_atom_sites_solution_primary direct
_atom_sites_solution_secondary difmap
_audit_creation_method SHELXL-97
_cell_angle_alpha 90.00
_cell_angle_beta 90.00
_cell_angle_gamma 90.00
_cell_formula_units_Z 8
_cell_length_a 18.7678(6)
_cell_length_b 16.9665(6)
_cell_length_c 21.6485(8)
_cell_measurement_reflns_used 7274
_cell_measurement_temperature 223(2)
_cell_measurement_theta_max 28.36
_cell_measurement_theta_min 2.17
_cell_volume 6893.4(4)
_computing_cell_refinement 'Bruker SMART'
_computing_data_collection 'Bruker SMART'
_computing_data_reduction 'Bruker SAINT'
_computing_molecular_graphics 'Bruker SHELXTL'
_computing_publication_material 'Bruker SHELXTL'
_computing_structure_refinement 'SHELXL-97 (Sheldrick, 1997)'
_computing_structure_solution 'SHELXS-97 (Sheldrick, 1990)'
_diffrn_ambient_temperature 223(2)
_diffrn_measured_fraction_theta_full 1.000
_diffrn_measured_fraction_theta_max 1.000
_diffrn_measurement_device_type 'CCD area detector'
_diffrn_measurement_method 'phi and omega scans'
_diffrn_radiation_monochromator graphite
_diffrn_radiation_source 'fine-focus sealed tube'
_diffrn_radiation_type MoK\a
_diffrn_radiation_wavelength 0.71073
_diffrn_reflns_av_R_equivalents 0.0544
_diffrn_reflns_av_sigmaI/netI 0.0264
_diffrn_reflns_limit_h_max 24
_diffrn_reflns_limit_h_min -24
_diffrn_reflns_limit_k_max 22
_diffrn_reflns_limit_k_min -22
_diffrn_reflns_limit_l_max 28
_diffrn_reflns_limit_l_min -28
_diffrn_reflns_number 86389
_diffrn_reflns_theta_full 27.50
_diffrn_reflns_theta_max 27.50
_diffrn_reflns_theta_min 1.87
_exptl_absorpt_coefficient_mu 4.278
_exptl_absorpt_correction_T_max 0.6278
_exptl_absorpt_correction_T_min 0.2795
_exptl_absorpt_correction_type multi-scan
_exptl_crystal_colour Red
_exptl_crystal_density_diffrn 1.636
_exptl_crystal_density_meas 0
_exptl_crystal_density_method 'not measured'
_exptl_crystal_description Block
_exptl_crystal_F_000 3344
_exptl_crystal_size_max 0.40
_exptl_crystal_size_mid 0.30
_exptl_crystal_size_min 0.12
_refine_diff_density_max 3.621
_refine_diff_density_min -1.428
_refine_diff_density_rms 0.131
_refine_ls_extinction_method none
_refine_ls_goodness_of_fit_ref 1.236
_refine_ls_hydrogen_treatment mixed
_refine_ls_matrix_type full
_refine_ls_number_parameters 426
_refine_ls_number_reflns 7920
_refine_ls_number_restraints 0
_refine_ls_restrained_S_all 1.236
_refine_ls_R_factor_all 0.0489
_refine_ls_R_factor_gt 0.0404
_refine_ls_shift/su_max 0.002
_refine_ls_shift/su_mean 0.000
_refine_ls_structure_factor_coef Fsqd
_refine_ls_weighting_details 'calc w=1/[\s^2^(Fo^2^)+(0.0266P)^2^+33.0387P] where P=(Fo^2^+2Fc^2^)/3'
_refine_ls_weighting_scheme calc
_refine_ls_wR_factor_gt 0.0934
_refine_ls_wR_factor_ref 0.0961
_reflns_number_gt 6785
_reflns_number_total 7920
_reflns_threshold_expression >2sigma(I)
_cod_data_source_file ic900479w_si_002_2.cif
_cod_data_source_block 3059a
_cod_depositor_comments
;
The following automatic conversions were performed:
'_symmetry_cell_setting' value 'Orthorhombic' changed to 'orthorhombic'
according to '/home/saulius/struct/CIF-dictionaries/cif_core.dic'
dictionary named 'cif_core.dic' version 2.4.1 from 2010-06-29.

Automatic conversion script
Id: cif_fix_enum 1527 2010-12-29 10:47:43Z saulius 
;
_cod_database_code 4303363

loop_
_symmetry_equiv_pos_as_xyz
'x, y, z'
'-x+1/2, -y, z+1/2'
'-x, y+1/2, -z+1/2'
'x+1/2, -y+1/2, -z'
'-x, -y, -z'
'x-1/2, y, -z-1/2'
'x, -y-1/2, z-1/2'
'-x-1/2, y-1/2, z'

loop_
_atom_site_label
_atom_site_type_symbol
_atom_site_fract_x
_atom_site_fract_y
_atom_site_fract_z
_atom_site_U_iso_or_equiv
_atom_site_adp_type
_atom_site_occupancy
_atom_site_symmetry_multiplicity
_atom_site_calc_flag
_atom_site_refinement_flags
_atom_site_disorder_assembly
_atom_site_disorder_group
Pt1 Pt 0.116775(9) 0.680212(11) 0.097786(9) 0.02122(7) Uani 1 1 d . . .
Cl1 Cl 0.20271(7) 0.78360(8) 0.08594(7) 0.0382(3) Uani 1 1 d . . .
P1 P 0.19712(7) 0.58197(7) 0.11142(6) 0.0219(3) Uani 1 1 d . . .
P2 P 0.02107(7) 0.75530(7) 0.07331(6) 0.0218(3) Uani 1 1 d . . .
O1 O -0.1014(2) 0.4115(3) 0.1009(3) 0.0560(14) Uani 1 1 d . . .
O2 O 0.0223(2) 0.6009(2) 0.18312(18) 0.0335(9) Uani 1 1 d . . .
H2 H 0.0494 0.6324 0.2008 0.050 Uiso 1 1 calc R . .
C1 C 0.0417(3) 0.5958(3) 0.1167(2) 0.0208(10) Uani 1 1 d . . .
C2 C 0.0685(3) 0.5114(3) 0.1107(2) 0.0226(10) Uani 1 1 d . . .
C3 C 0.1412(3) 0.4951(3) 0.1180(2) 0.0251(10) Uani 1 1 d . . .
C4 C 0.1643(3) 0.4175(3) 0.1250(3) 0.0294(12) Uani 1 1 d . . .
H4 H 0.2130 0.4071 0.1309 0.035 Uiso 1 1 calc R . .
C5 C 0.1161(3) 0.3555(3) 0.1232(3) 0.0361(13) Uani 1 1 d . . .
H5 H 0.1318 0.3035 0.1291 0.043 Uiso 1 1 calc R . .
C6 C 0.0443(3) 0.3711(3) 0.1128(3) 0.0329(13) Uani 1 1 d . . .
H6 H 0.0118 0.3292 0.1096 0.039 Uiso 1 1 calc R . .
C7 C 0.0205(3) 0.4486(3) 0.1070(2) 0.0273(11) Uani 1 1 d . . .
C8 C -0.0569(3) 0.4637(3) 0.0955(3) 0.0333(12) Uani 1 1 d . . .
C9 C -0.0765(3) 0.5451(3) 0.0759(3) 0.0273(11) Uani 1 1 d . . .
C10 C -0.1437(3) 0.5591(3) 0.0516(3) 0.0331(12) Uani 1 1 d . . .
H10 H -0.1759 0.5170 0.0475 0.040 Uiso 1 1 calc R . .
C11 C -0.1643(3) 0.6342(4) 0.0331(3) 0.0357(13) Uani 1 1 d . . .
H11 H -0.2101 0.6430 0.0170 0.043 Uiso 1 1 calc R . .
C12 C -0.1161(3) 0.6963(3) 0.0389(3) 0.0309(12) Uani 1 1 d . . .
H12 H -0.1289 0.7472 0.0259 0.037 Uiso 1 1 calc R . .
C13 C -0.0489(3) 0.6825(3) 0.0640(2) 0.0242(10) Uani 1 1 d . . .
C14 C -0.0285(3) 0.6073(3) 0.0828(2) 0.0231(10) Uani 1 1 d . . .
C1A C 0.2549(3) 0.5644(3) 0.0448(2) 0.0257(11) Uani 1 1 d . . .
C2A C 0.2502(3) 0.6140(3) -0.0060(3) 0.0311(12) Uani 1 1 d . . .
H2A H 0.2204 0.6585 -0.0048 0.037 Uiso 1 1 calc R . .
C3A C 0.2901(3) 0.5976(4) -0.0589(3) 0.0363(13) Uani 1 1 d . . .
H3A H 0.2871 0.6312 -0.0933 0.044 Uiso 1 1 calc R . .
C4A C 0.3337(3) 0.5327(4) -0.0611(3) 0.0387(14) Uani 1 1 d . . .
H4A H 0.3598 0.5216 -0.0971 0.046 Uiso 1 1 calc R . .
C5A C 0.3391(3) 0.4838(3) -0.0104(3) 0.0375(14) Uani 1 1 d . . .
H5A H 0.3691 0.4395 -0.0117 0.045 Uiso 1 1 calc R . .
C6A C 0.3002(3) 0.5000(3) 0.0423(3) 0.0327(12) Uani 1 1 d . . .
H6A H 0.3046 0.4669 0.0769 0.039 Uiso 1 1 calc R . .
C1B C 0.2563(3) 0.5852(3) 0.1777(2) 0.0283(11) Uani 1 1 d . . .
C2B C 0.3212(3) 0.6244(4) 0.1730(3) 0.0375(13) Uani 1 1 d . . .
H2B H 0.3359 0.6442 0.1345 0.045 Uiso 1 1 calc R . .
C3B C 0.3641(4) 0.6344(4) 0.2238(4) 0.0489(17) Uani 1 1 d . . .
H3B H 0.4082 0.6603 0.2200 0.059 Uiso 1 1 calc R . .
C4B C 0.3422(4) 0.6063(5) 0.2801(4) 0.060(2) Uani 1 1 d . . .
H4B H 0.3709 0.6142 0.3152 0.072 Uiso 1 1 calc R . .
C5B C 0.2786(5) 0.5668(6) 0.2857(4) 0.075(3) Uani 1 1 d . . .
H5B H 0.2644 0.5467 0.3242 0.089 Uiso 1 1 calc R . .
C6B C 0.2353(4) 0.5567(5) 0.2342(3) 0.056(2) Uani 1 1 d . . .
H6B H 0.1915 0.5302 0.2381 0.067 Uiso 1 1 calc R . .
C1C C 0.0268(3) 0.8076(3) 0.0001(2) 0.0252(10) Uani 1 1 d . . .
C2C C -0.0168(3) 0.8703(4) -0.0144(3) 0.0383(14) Uani 1 1 d . . .
H2C H -0.0495 0.8895 0.0148 0.046 Uiso 1 1 calc R . .
C3C C -0.0124(4) 0.9050(4) -0.0723(3) 0.0476(17) Uani 1 1 d . . .
H3C H -0.0426 0.9473 -0.0823 0.057 Uiso 1 1 calc R . .
C4C C 0.0356(4) 0.8780(4) -0.1148(3) 0.0462(16) Uani 1 1 d . . .
H4C H 0.0379 0.9014 -0.1541 0.055 Uiso 1 1 calc R . .
C5C C 0.0803(4) 0.8169(4) -0.1002(3) 0.0440(15) Uani 1 1 d . . .
H5C H 0.1139 0.7991 -0.1292 0.053 Uiso 1 1 calc R . .
C6C C 0.0762(3) 0.7811(3) -0.0425(3) 0.0347(13) Uani 1 1 d . . .
H6C H 0.1068 0.7391 -0.0326 0.042 Uiso 1 1 calc R . .
C1D C -0.0090(3) 0.8271(3) 0.1298(2) 0.0259(11) Uani 1 1 d . . .
C2D C -0.0707(3) 0.8161(4) 0.1640(3) 0.0393(14) Uani 1 1 d . . .
H2D H -0.1008 0.7731 0.1558 0.047 Uiso 1 1 calc R . .
C3D C -0.0877(4) 0.8697(5) 0.2108(3) 0.0553(19) Uani 1 1 d . . .
H3D H -0.1300 0.8632 0.2335 0.066 Uiso 1 1 calc R . .
C4D C -0.0433(4) 0.9316(4) 0.2238(3) 0.0501(18) Uani 1 1 d . . .
H4D H -0.0551 0.9671 0.2556 0.060 Uiso 1 1 calc R . .
C5D C 0.0181(4) 0.9420(4) 0.1906(3) 0.0481(17) Uani 1 1 d . . .
H5D H 0.0484 0.9847 0.1994 0.058 Uiso 1 1 calc R . .
C6D C 0.0359(4) 0.8885(3) 0.1433(3) 0.0396(14) Uani 1 1 d . . .
H6D H 0.0784 0.8950 0.1209 0.048 Uiso 1 1 calc R . .
N1S N 0.0882(7) 0.7263(7) 0.2474(4) 0.129(5) Uani 1 1 d . . .
C1S C 0.1844(8) 0.8388(9) 0.2603(7) 0.155(7) Uani 1 1 d . . .
H1S1 H 0.1996 0.8567 0.2198 0.232 Uiso 1 1 calc R . .
H1S2 H 0.2251 0.8187 0.2829 0.232 Uiso 1 1 calc R . .
H1S3 H 0.1636 0.8825 0.2828 0.232 Uiso 1 1 calc R . .
C2S C 0.1307(8) 0.7755(7) 0.2532(4) 0.101(4) Uani 1 1 d . . .

loop_
_atom_site_aniso_label
_atom_site_aniso_U_11
_atom_site_aniso_U_22
_atom_site_aniso_U_33
_atom_site_aniso_U_23
_atom_site_aniso_U_13
_atom_site_aniso_U_12
Pt1 0.01833(10) 0.01796(10) 0.02737(11) 0.00007(8) -0.00259(8) -0.00137(7)
Cl1 0.0308(7) 0.0275(7) 0.0564(9) 0.0041(6) -0.0017(6) -0.0114(5)
P1 0.0179(6) 0.0201(6) 0.0277(7) 0.0004(5) -0.0028(5) 0.0002(5)
P2 0.0206(6) 0.0176(6) 0.0273(7) 0.0000(5) -0.0010(5) 0.0011(5)
O1 0.037(2) 0.032(2) 0.099(4) 0.013(3) -0.011(3) -0.0152(19)
O2 0.035(2) 0.035(2) 0.031(2) 0.0005(17) 0.0062(17) -0.0082(17)
C1 0.022(2) 0.016(2) 0.024(2) -0.0002(19) -0.0001(19) -0.0021(18)
C2 0.024(2) 0.021(2) 0.023(2) 0.0014(19) 0.0020(19) -0.0023(19)
C3 0.024(2) 0.024(2) 0.027(3) -0.001(2) 0.000(2) -0.001(2)
C4 0.027(3) 0.020(2) 0.041(3) 0.001(2) 0.003(2) 0.003(2)
C5 0.042(3) 0.022(3) 0.044(3) 0.003(2) 0.008(3) 0.006(2)
C6 0.040(3) 0.021(3) 0.037(3) -0.003(2) 0.003(3) -0.009(2)
C7 0.028(3) 0.024(3) 0.030(3) -0.001(2) 0.002(2) -0.004(2)
C8 0.031(3) 0.030(3) 0.039(3) -0.003(2) -0.002(2) -0.007(2)
C9 0.023(2) 0.028(3) 0.030(3) -0.002(2) -0.001(2) -0.003(2)
C10 0.026(3) 0.037(3) 0.036(3) -0.002(2) -0.005(2) -0.008(2)
C11 0.024(3) 0.043(3) 0.040(3) 0.003(3) -0.009(2) -0.003(2)
C12 0.029(3) 0.028(3) 0.037(3) 0.004(2) -0.003(2) 0.002(2)
C13 0.023(2) 0.025(2) 0.025(3) -0.001(2) 0.000(2) -0.001(2)
C14 0.022(2) 0.024(2) 0.023(2) -0.001(2) 0.0026(19) 0.000(2)
C1A 0.020(2) 0.026(3) 0.031(3) 0.000(2) -0.002(2) -0.003(2)
C2A 0.024(3) 0.032(3) 0.037(3) 0.004(2) 0.000(2) 0.000(2)
C3A 0.033(3) 0.043(3) 0.033(3) 0.007(3) 0.001(2) -0.007(3)
C4A 0.032(3) 0.045(4) 0.038(3) -0.005(3) 0.008(3) -0.005(3)
C5A 0.033(3) 0.027(3) 0.052(4) 0.001(3) 0.008(3) 0.004(2)
C6A 0.029(3) 0.031(3) 0.039(3) 0.004(2) 0.001(2) 0.001(2)
C1B 0.029(3) 0.026(3) 0.030(3) -0.001(2) -0.007(2) 0.005(2)
C2B 0.031(3) 0.044(3) 0.038(3) -0.005(3) -0.004(3) -0.006(3)
C3B 0.034(3) 0.050(4) 0.062(5) -0.012(3) -0.015(3) -0.003(3)
C4B 0.056(4) 0.073(5) 0.051(4) 0.006(4) -0.031(4) -0.008(4)
C5B 0.083(6) 0.101(7) 0.040(4) 0.023(4) -0.025(4) -0.032(5)
C6B 0.051(4) 0.071(5) 0.046(4) 0.016(4) -0.012(3) -0.027(4)
C1C 0.026(3) 0.023(2) 0.026(3) 0.001(2) -0.003(2) -0.002(2)
C2C 0.030(3) 0.047(4) 0.038(3) 0.011(3) 0.003(3) 0.008(3)
C3C 0.038(3) 0.051(4) 0.054(4) 0.023(3) -0.003(3) 0.008(3)
C4C 0.052(4) 0.055(4) 0.031(3) 0.016(3) -0.004(3) -0.003(3)
C5C 0.056(4) 0.048(4) 0.028(3) -0.003(3) 0.008(3) -0.002(3)
C6C 0.042(3) 0.032(3) 0.030(3) -0.001(2) 0.000(3) 0.005(3)
C1D 0.034(3) 0.019(2) 0.024(3) 0.001(2) -0.001(2) 0.005(2)
C2D 0.040(3) 0.041(3) 0.037(3) -0.001(3) 0.007(3) 0.003(3)
C3D 0.057(4) 0.071(5) 0.038(4) -0.010(4) 0.011(3) 0.015(4)
C4D 0.073(5) 0.043(4) 0.034(3) -0.016(3) -0.001(3) 0.014(4)
C5D 0.074(5) 0.023(3) 0.047(4) -0.010(3) -0.010(4) -0.001(3)
C6D 0.049(4) 0.027(3) 0.043(3) -0.001(3) 0.000(3) -0.004(3)
N1S 0.226(13) 0.119(8) 0.042(4) 0.008(5) -0.022(6) -0.074(9)
C1S 0.166(15) 0.184(15) 0.114(11) -0.005(11) -0.007(10) -0.098(13)
C2S 0.176(13) 0.087(8) 0.040(5) 0.003(5) -0.020(6) -0.034(8)

loop_
_atom_type_symbol
_atom_type_description
_atom_type_scat_dispersion_real
_atom_type_scat_dispersion_imag
_atom_type_scat_source
C C 0.0033 0.0016 'International Tables Vol C Tables 4.2.6.8 and 6.1.1.4'
H H 0.0000 0.0000 'International Tables Vol C Tables 4.2.6.8 and 6.1.1.4'
O O 0.0106 0.0060 'International Tables Vol C Tables 4.2.6.8 and 6.1.1.4'
P P 0.1023 0.0942 'International Tables Vol C Tables 4.2.6.8 and 6.1.1.4'
Pt Pt -1.7033 8.3905 'International Tables Vol C Tables 4.2.6.8 and 6.1.1.4'
Cl Cl 0.1484 0.1585 'International Tables Vol C Tables 4.2.6.8 and 6.1.1.4'
N N 0.0061 0.0033 'International Tables Vol C Tables 4.2.6.8 and 6.1.1.4'

loop_
_geom_angle_atom_site_label_1
_geom_angle_atom_site_label_2
_geom_angle_atom_site_label_3
_geom_angle
_geom_angle_site_symmetry_1
_geom_angle_site_symmetry_3
_geom_angle_publ_flag
C1 Pt1 P2 83.94(14) . . ?
C1 Pt1 P1 85.27(14) . . ?
P2 Pt1 P1 166.29(5) . . ?
C1 Pt1 Cl1 174.32(14) . . ?
P2 Pt1 Cl1 95.56(5) . . ?
P1 Pt1 Cl1 96.00(5) . . ?
C1B P1 C3 108.4(2) . . ?
C1B P1 C1A 105.4(2) . . ?
C3 P1 C1A 105.8(2) . . ?
C1B P1 Pt1 119.19(18) . . ?
C3 P1 Pt1 102.87(17) . . ?
C1A P1 Pt1 114.32(17) . . ?
C13 P2 C1D 107.8(2) . . ?
C13 P2 C1C 106.2(2) . . ?
C1D P2 C1C 106.1(2) . . ?
C13 P2 Pt1 102.53(17) . . ?
C1D P2 Pt1 117.80(18) . . ?
C1C P2 Pt1 115.53(18) . . ?
O2 C1 C14 104.3(4) . . ?
O2 C1 C2 102.6(4) . . ?
C14 C1 C2 111.5(4) . . ?
O2 C1 Pt1 108.6(3) . . ?
C14 C1 Pt1 114.2(3) . . ?
C2 C1 Pt1 114.4(3) . . ?
C7 C2 C3 118.9(5) . . ?
C7 C2 C1 120.5(4) . . ?
C3 C2 C1 119.9(4) . . ?
C4 C3 C2 120.2(5) . . ?
C4 C3 P1 126.5(4) . . ?
C2 C3 P1 113.2(4) . . ?
C5 C4 C3 120.6(5) . . ?
C4 C5 C6 119.5(5) . . ?
C5 C6 C7 120.3(5) . . ?
C6 C7 C2 120.4(5) . . ?
C6 C7 C8 119.2(5) . . ?
C2 C7 C8 120.3(5) . . ?
O1 C8 C9 122.0(5) . . ?
O1 C8 C7 121.5(5) . . ?
C9 C8 C7 116.5(5) . . ?
C10 C9 C14 119.9(5) . . ?
C10 C9 C8 119.4(5) . . ?
C14 C9 C8 120.8(5) . . ?
C9 C10 C11 121.3(5) . . ?
C10 C11 C12 119.1(5) . . ?
C13 C12 C11 119.7(5) . . ?
C14 C13 C12 121.1(5) . . ?
C14 C13 P2 113.1(4) . . ?
C12 C13 P2 125.7(4) . . ?
C13 C14 C9 119.0(5) . . ?
C13 C14 C1 119.8(4) . . ?
C9 C14 C1 120.9(4) . . ?
C6A C1A C2A 119.1(5) . . ?
C6A C1A P1 121.6(4) . . ?
C2A C1A P1 119.2(4) . . ?
C1A C2A C3A 119.6(5) . . ?
C4A C3A C2A 120.6(6) . . ?
C3A C4A C5A 119.9(6) . . ?
C4A C5A C6A 119.9(5) . . ?
C5A C6A C1A 120.9(5) . . ?
C6B C1B C2B 119.0(5) . . ?
C6B C1B P1 121.2(5) . . ?
C2B C1B P1 119.5(4) . . ?
C3B C2B C1B 120.9(6) . . ?
C4B C3B C2B 119.5(6) . . ?
C3B C4B C5B 120.5(7) . . ?
C4B C5B C6B 119.8(7) . . ?
C1B C6B C5B 120.2(7) . . ?
C2C C1C C6C 119.7(5) . . ?
C2C C1C P2 122.7(4) . . ?
C6C C1C P2 117.6(4) . . ?
C1C C2C C3C 119.9(6) . . ?
C4C C3C C2C 120.4(6) . . ?
C3C C4C C5C 120.1(6) . . ?
C4C C5C C6C 120.2(6) . . ?
C1C C6C C5C 119.7(6) . . ?
C6D C1D C2D 120.0(5) . . ?
C6D C1D P2 117.5(4) . . ?
C2D C1D P2 121.9(4) . . ?
C1D C2D C3D 119.4(6) . . ?
C4D C3D C2D 120.5(7) . . ?
C5D C4D C3D 120.2(6) . . ?
C4D C5D C6D 119.8(6) . . ?
C1D C6D C5D 120.0(6) . . ?
N1S C2S C1S 179.3(16) . . ?

loop_
_geom_bond_atom_site_label_1
_geom_bond_atom_site_label_2
_geom_bond_distance
_geom_bond_site_symmetry_2
_geom_bond_publ_flag
Pt1 C1 2.051(5) . ?
Pt1 P2 2.2650(13) . ?
Pt1 P1 2.2670(13) . ?
Pt1 Cl1 2.3967(13) . ?
P1 C1B 1.814(5) . ?
P1 C3 1.816(5) . ?
P1 C1A 1.829(5) . ?
P2 C13 1.815(5) . ?
P2 C1D 1.816(5) . ?
P2 C1C 1.818(5) . ?
O1 C8 1.223(7) . ?
O2 C1 1.487(6) . ?
C1 C14 1.521(7) . ?
C1 C2 1.523(7) . ?
C2 C7 1.398(7) . ?
C2 C3 1.401(7) . ?
C3 C4 1.393(7) . ?
C4 C5 1.388(8) . ?
C5 C6 1.391(8) . ?
C6 C7 1.395(7) . ?
C7 C8 1.495(8) . ?
C8 C9 1.491(8) . ?
C9 C10 1.388(8) . ?
C9 C14 1.394(7) . ?
C10 C11 1.389(8) . ?
C11 C12 1.394(8) . ?
C12 C13 1.393(7) . ?
C13 C14 1.392(7) . ?
C1A C6A 1.385(7) . ?
C1A C2A 1.388(7) . ?
C2A C3A 1.396(8) . ?
C3A C4A 1.372(9) . ?
C4A C5A 1.380(9) . ?
C5A C6A 1.381(8) . ?
C1B C6B 1.374(9) . ?
C1B C2B 1.391(8) . ?
C2B C3B 1.375(9) . ?
C3B C4B 1.372(11) . ?
C4B C5B 1.375(11) . ?
C5B C6B 1.390(10) . ?
C1C C2C 1.380(7) . ?
C1C C6C 1.383(8) . ?
C2C C3C 1.386(9) . ?
C3C C4C 1.366(10) . ?
C4C C5C 1.372(10) . ?
C5C C6C 1.391(8) . ?
C1D C6D 1.371(8) . ?
C1D C2D 1.388(8) . ?
C2D C3D 1.397(9) . ?
C3D C4D 1.370(11) . ?
C4D C5D 1.370(10) . ?
C5D C6D 1.409(9) . ?
N1S C2S 1.162(14) . ?
C1S C2S 1.480(16) . ?

loop_
_geom_hbond_atom_site_label_D
_geom_hbond_atom_site_label_H
_geom_hbond_atom_site_label_A
_geom_hbond_distance_DH
_geom_hbond_distance_HA
_geom_hbond_distance_DA
_geom_hbond_angle_DHA
_geom_hbond_site_symmetry_A
O2 H2 N1S 0.83 2.02 2.826(11) 163.0 .
